data_4339111
loop_
_publ_author_name
'Hull, Michael W.'
'Sevov, Slavi C.'

_publ_section_title
;
 Organo-Zintl clusters soluble in conventional organic solvents: setting
 the stage for organo-Zintl cluster chemistry.
;
_journal_issue 26
_journal_name_full 'Inorganic chemistry'
_journal_page_first 10953
_journal_page_last 10955
_journal_paper_doi 10.1021/ic702151q
_journal_volume 46
_journal_year 2007
_chemical_formula_moiety
;
'2(C12 H24 K O6) (C4 H6 Ge9) (C2 H8 N2)'
;
_chemical_formula_sum 'C30 H62 Ge9 K2 N2 O12'
_chemical_formula_weight 1374.33
_chemical_name_systematic
; 
  (K-crown)2[CH2=CH-Ge9-CHCH2] en
;
_space_group_IT_number 2
_symmetry_cell_setting triclinic
_symmetry_space_group_name_Hall '-P 1'
_symmetry_space_group_name_H-M 'P -1'
_atom_sites_solution_hydrogens geom
_atom_sites_solution_primary direct
_atom_sites_solution_secondary difmap
_audit_creation_method SHELXL-97
_cell_angle_alpha 85.946(2)
_cell_angle_beta 71.136(2)
_cell_angle_gamma 89.264(2)
_cell_formula_units_Z 2
_cell_length_a 10.9474(4)
_cell_length_b 14.3863(5)
_cell_length_c 16.2272(6)
_cell_measurement_temperature 100(2)
_cell_volume 2412.21(15)
_computing_cell_refinement 'APEX2/SAINT (Bruker, 2004)'
_computing_data_collection 'APEX2 (Bruker, 2004)'
_computing_data_reduction 'SAINT/XPREP (Bruker, 2004; Sheldrick, 2003)'
_computing_molecular_graphics 'XP (Sheldrick, 1998)'
_computing_publication_material 'XCIF (Sheldrick, 2001)'
_computing_structure_refinement 'SHELXL-97 (Sheldrick, 1997)'
_computing_structure_solution 'SHELXS-97 (Sheldrick, 1990)'
_diffrn_ambient_temperature 100(2)
_diffrn_measured_fraction_theta_full 0.993
_diffrn_measured_fraction_theta_max 0.993
_diffrn_measurement_device_type 'CCD Area Detector'
_diffrn_measurement_method 'Phi and Omega Scans'
_diffrn_radiation_monochromator graphite
_diffrn_radiation_source 'fine-focus sealed tube'
_diffrn_radiation_type MoK\a
_diffrn_radiation_wavelength 0.71073
_diffrn_reflns_av_R_equivalents 0.0344
_diffrn_reflns_av_sigmaI/netI 0.0269
_diffrn_reflns_limit_h_max 16
_diffrn_reflns_limit_h_min -16
_diffrn_reflns_limit_k_max 22
_diffrn_reflns_limit_k_min -22
_diffrn_reflns_limit_l_max 25
_diffrn_reflns_limit_l_min -25
_diffrn_reflns_number 92521
_diffrn_reflns_theta_full 33.37
_diffrn_reflns_theta_max 33.37
_diffrn_reflns_theta_min 1.88
_exptl_absorpt_coefficient_mu 5.748
_exptl_absorpt_correction_T_max 0.6681
_exptl_absorpt_correction_T_min 0.2152
_exptl_absorpt_correction_type multi-scan
_exptl_absorpt_process_details SADABS
_exptl_crystal_colour orange
_exptl_crystal_density_diffrn 1.892
_exptl_crystal_density_method 'not measured'
_exptl_crystal_description parallelepiped
_exptl_crystal_F_000 1356
_exptl_crystal_size_max 0.37
_exptl_crystal_size_mid 0.36
_exptl_crystal_size_min 0.07
_refine_diff_density_max 1.061
_refine_diff_density_min -0.584
_refine_diff_density_rms 0.098
_refine_ls_extinction_method none
_refine_ls_goodness_of_fit_ref 1.015
_refine_ls_hydrogen_treatment constr
_refine_ls_matrix_type full
_refine_ls_number_parameters 518
_refine_ls_number_reflns 18602
_refine_ls_number_restraints 0
_refine_ls_restrained_S_all 1.015
_refine_ls_R_factor_all 0.0354
_refine_ls_R_factor_gt 0.0236
_refine_ls_shift/su_max 0.003
_refine_ls_shift/su_mean 0.000
_refine_ls_structure_factor_coef Fsqd
_refine_ls_weighting_details 'calc w=1/[\s^2^(Fo^2^)+(0.0244P)^2^+1.7596P] where P=(Fo^2^+2Fc^2^)/3'
_refine_ls_weighting_scheme calc
_refine_ls_wR_factor_gt 0.0540
_refine_ls_wR_factor_ref 0.0591
_reflns_number_gt 15404
_reflns_number_total 18602
_reflns_threshold_expression >2sigma(I)
_cod_data_source_file ic702151q-file004.cif
_cod_data_source_block Ge9-(CH=CH2)2_K-crown
_cod_depositor_comments
;
The following automatic conversions were performed:

'_symmetry_cell_setting' value 'Triclinic' changed to 'triclinic'
according to
/usr/data/users/saulius/automatic-downloads/retrospective/ACS/lib/dictionaries/cif_core.dic
dictionary named 'cif_core.dic' version 2.4.2 from 2011-04-26.

Automatic conversion script
Id: cif_fix_values 2281 2013-09-26 08:29:07Z andrius 
;
_cod_original_sg_symbol_H-M P-1
_cod_database_code 4339111

loop_
_symmetry_equiv_pos_as_xyz
'x, y, z'
'-x, -y, -z'

loop_
_atom_site_label
_atom_site_type_symbol
_atom_site_fract_x
_atom_site_fract_y
_atom_site_fract_z
_atom_site_U_iso_or_equiv
_atom_site_adp_type
_atom_site_occupancy
_atom_site_symmetry_multiplicity
_atom_site_calc_flag
_atom_site_refinement_flags
_atom_site_disorder_group
Ge1 Ge 0.925979(16) 0.722316(12) 0.358047(11) 0.01503(3) Uani 1 1 d . .
Ge2 Ge 0.688723(16) 0.837365(11) 0.249992(11) 0.01493(3) Uani 1 1 d . .
Ge3 Ge 0.944736(16) 0.836949(11) 0.224658(11) 0.01489(3) Uani 1 1 d . .
Ge4 Ge 0.689589(16) 0.636792(11) 0.246374(11) 0.01499(3) Uani 1 1 d . .
Ge5 Ge 0.631914(16) 0.724612(11) 0.388573(11) 0.01483(3) Uani 1 1 d . .
Ge6 Ge 0.943245(16) 0.634983(11) 0.221411(11) 0.01477(3) Uani 1 1 d . .
Ge7 Ge 0.776854(17) 0.862553(12) 0.380918(11) 0.01676(3) Uani 1 1 d . .
Ge8 Ge 0.775411(17) 0.584346(11) 0.377528(12) 0.01676(3) Uani 1 1 d . .
Ge9 Ge 0.845025(17) 0.747280(12) 0.128825(11) 0.01615(3) Uani 1 1 d . .
K10 K 1.20807(3) 0.74740(2) 0.01781(2) 0.01808(6) Uani 1 1 d . .
K11 K 0.74777(3) 0.77320(2) 0.60187(2) 0.01730(6) Uani 1 1 d . .
O1 O 1.11125(12) 0.71898(9) -0.12021(8) 0.0219(2) Uani 1 1 d . .
O2 O 1.18028(13) 0.56718(8) -0.02384(8) 0.0219(2) Uani 1 1 d . .
O3 O 1.36114(13) 0.59812(9) 0.06276(9) 0.0230(2) Uani 1 1 d . .
O4 O 1.37507(12) 0.77836(9) 0.11231(9) 0.0226(2) Uani 1 1 d . .
O5 O 1.30943(13) 0.93369(9) 0.02414(8) 0.0219(2) Uani 1 1 d . .
O6 O 1.12417(12) 0.89902(8) -0.06187(8) 0.0211(2) Uani 1 1 d . .
O7 O 0.93542(13) 0.64507(9) 0.61652(9) 0.0238(3) Uani 1 1 d . .
O8 O 0.98167(13) 0.83345(10) 0.63582(10) 0.0280(3) Uani 1 1 d . .
O9 O 0.80348(14) 0.96358(9) 0.61047(10) 0.0278(3) Uani 1 1 d . .
O10 O 0.54321(13) 0.90526(10) 0.65064(9) 0.0266(3) Uani 1 1 d . .
O11 O 0.49675(12) 0.71650(10) 0.64771(9) 0.0258(3) Uani 1 1 d . .
O12 O 0.67587(14) 0.58551(9) 0.66533(9) 0.0259(3) Uani 1 1 d . .
C1 C 0.5665(2) 0.56142(14) 0.64144(13) 0.0293(4) Uani 1 1 d . .
H1A H 0.5405 0.4959 0.6618 0.035 Uiso 1 1 calc R .
H1B H 0.5885 0.5677 0.5771 0.035 Uiso 1 1 calc R .
C2 C 0.45897(19) 0.62435(15) 0.68185(14) 0.0309(4) Uani 1 1 d . .
H2A H 0.3807 0.6064 0.6686 0.037 Uiso 1 1 calc R .
H2B H 0.4389 0.6198 0.7460 0.037 Uiso 1 1 calc R .
C3 C 0.39497(18) 0.78017(17) 0.67387(15) 0.0332(4) Uani 1 1 d . .
H3A H 0.3700 0.7860 0.7376 0.040 Uiso 1 1 calc R .
H3B H 0.3189 0.7578 0.6604 0.040 Uiso 1 1 calc R .
C4 C 0.4389(2) 0.87218(17) 0.62618(16) 0.0345(5) Uani 1 1 d . .
H4A H 0.4672 0.8658 0.5624 0.041 Uiso 1 1 calc R .
H4B H 0.3670 0.9170 0.6409 0.041 Uiso 1 1 calc R .
C5 C 0.5913(2) 0.99266(14) 0.60623(14) 0.0310(4) Uani 1 1 d . .
H5A H 0.5211 1.0390 0.6183 0.037 Uiso 1 1 calc R .
H5B H 0.6244 0.9864 0.5425 0.037 Uiso 1 1 calc R .
C6 C 0.6974(2) 1.02430(14) 0.63720(15) 0.0330(4) Uani 1 1 d . .
H6A H 0.7246 1.0885 0.6126 0.040 Uiso 1 1 calc R .
H6B H 0.6662 1.0245 0.7017 0.040 Uiso 1 1 calc R .
C7 C 1.08106(17) 0.77024(15) 0.60004(14) 0.0278(4) Uani 1 1 d . .
H7A H 1.1611 0.7889 0.6107 0.033 Uiso 1 1 calc R .
H7B H 1.0990 0.7704 0.5362 0.033 Uiso 1 1 calc R .
C8 C 1.03937(19) 0.67507(16) 0.64191(14) 0.0294(4) Uani 1 1 d . .
H8A H 1.1121 0.6313 0.6235 0.035 Uiso 1 1 calc R .
H8B H 1.0122 0.6765 0.7062 0.035 Uiso 1 1 calc R .
C9 C 0.8919(2) 0.55371(15) 0.65430(15) 0.0343(5) Uani 1 1 d . .
H9A H 0.8658 0.5530 0.7187 0.041 Uiso 1 1 calc R .
H9B H 0.9628 0.5087 0.6344 0.041 Uiso 1 1 calc R .
C10 C 0.7807(2) 0.52657(13) 0.62772(15) 0.0317(4) Uani 1 1 d . .
H10A H 0.8043 0.5327 0.5633 0.038 Uiso 1 1 calc R .
H10B H 0.7561 0.4608 0.6479 0.038 Uiso 1 1 calc R .
C11 C 1.10319(19) 0.88336(13) -0.14160(12) 0.0254(4) Uani 1 1 d . .
H11A H 1.1870 0.8801 -0.1888 0.031 Uiso 1 1 calc R .
H11B H 1.0532 0.9353 -0.1577 0.031 Uiso 1 1 calc R .
C12 C 1.03041(19) 0.79380(14) -0.13047(12) 0.0262(4) Uani 1 1 d . .
H12A H 0.9520 0.7940 -0.0785 0.031 Uiso 1 1 calc R .
H12B H 1.0033 0.7864 -0.1822 0.031 Uiso 1 1 calc R .
C13 C 1.04525(19) 0.63143(14) -0.10114(12) 0.0255(4) Uani 1 1 d . .
H13A H 1.0068 0.6202 -0.1471 0.031 Uiso 1 1 calc R .
H13B H 0.9748 0.6315 -0.0446 0.031 Uiso 1 1 calc R .
C14 C 1.1387(2) 0.55645(13) -0.09705(12) 0.0259(4) Uani 1 1 d . .
H14A H 1.0970 0.4946 -0.0914 0.031 Uiso 1 1 calc R .
H14B H 1.2138 0.5606 -0.1513 0.031 Uiso 1 1 calc R .
C15 C 1.27664(19) 0.50238(12) -0.01918(14) 0.0268(4) Uani 1 1 d . .
H15A H 1.3568 0.5157 -0.0687 0.032 Uiso 1 1 calc R .
H15B H 1.2472 0.4383 -0.0223 0.032 Uiso 1 1 calc R .
C16 C 1.3017(2) 0.51057(12) 0.06524(14) 0.0275(4) Uani 1 1 d . .
H16A H 1.2194 0.5053 0.1143 0.033 Uiso 1 1 calc R .
H16B H 1.3589 0.4597 0.0742 0.033 Uiso 1 1 calc R .
C17 C 1.3756(2) 0.61539(14) 0.14442(13) 0.0284(4) Uani 1 1 d . .
H17A H 1.4227 0.5635 0.1636 0.034 Uiso 1 1 calc R .
H17B H 1.2897 0.6199 0.1892 0.034 Uiso 1 1 calc R .
C18 C 1.44899(19) 0.70434(15) 0.13421(14) 0.0285(4) Uani 1 1 d . .
H18A H 1.4651 0.7154 0.1894 0.034 Uiso 1 1 calc R .
H18B H 1.5333 0.7009 0.0875 0.034 Uiso 1 1 calc R .
C19 C 1.43149(19) 0.86685(14) 0.10969(13) 0.0273(4) Uani 1 1 d . .
H19A H 1.5108 0.8748 0.0585 0.033 Uiso 1 1 calc R .
H19B H 1.4551 0.8725 0.1631 0.033 Uiso 1 1 calc R .
C20 C 1.3362(2) 0.93960(13) 0.10358(13) 0.0276(4) Uani 1 1 d . .
H20A H 1.2557 0.9301 0.1536 0.033 Uiso 1 1 calc R .
H20B H 1.3716 1.0021 0.1054 0.033 Uiso 1 1 calc R .
C21 C 1.21204(18) 0.99710(12) 0.01701(14) 0.0260(4) Uani 1 1 d . .
H21A H 1.2406 1.0618 0.0185 0.031 Uiso 1 1 calc R .
H21B H 1.1319 0.9845 0.0668 0.031 Uiso 1 1 calc R .
C22 C 0.44416(16) 0.72032(12) 0.43847(11) 0.0191(3) Uani 1 1 d . .
H22 H 0.3978 0.7755 0.4334 0.023 Uiso 1 1 calc R .
C23 C 0.37802(17) 0.64512(13) 0.47891(12) 0.0244(3) Uani 1 1 d . .
H23A H 0.4219 0.5889 0.4850 0.029 Uiso 1 1 calc R .
H23B H 0.2865 0.6471 0.5020 0.029 Uiso 1 1 calc R .
C24 C 1.09532(17) 0.71004(12) 0.37452(12) 0.0204(3) Uani 1 1 d . .
H24 H 1.0997 0.6714 0.4234 0.025 Uiso 1 1 calc R .
C25 C 1.20345(18) 0.75038(13) 0.32405(13) 0.0249(3) Uani 1 1 d . .
H25A H 1.2037 0.7896 0.2744 0.030 Uiso 1 1 calc R .
H25B H 1.2812 0.7403 0.3373 0.030 Uiso 1 1 calc R .
C26 C 1.18658(19) 0.98607(12) -0.06671(14) 0.0267(4) Uani 1 1 d . .
H26A H 1.1312 1.0373 -0.0774 0.032 Uiso 1 1 calc R .
H26B H 1.2690 0.9889 -0.1157 0.032 Uiso 1 1 calc R .
C27 C 0.9062(3) 0.98854(17) 0.6400(2) 0.0533(8) Uani 1 1 d . .
H27A H 0.8784 0.9816 0.7046 0.064 Uiso 1 1 calc R .
H27B H 0.9318 1.0544 0.6210 0.064 Uiso 1 1 calc R .
C28 C 1.0180(2) 0.92606(17) 0.6024(2) 0.0526(8) Uani 1 1 d . .
H28A H 1.0424 0.9303 0.5379 0.063 Uiso 1 1 calc R .
H28B H 1.0934 0.9455 0.6183 0.063 Uiso 1 1 calc R .
C291 C 0.6816(2) 0.76488(16) 0.86396(14) 0.0313(4) Uani 0.682(4) 1 d P 1
H29A H 0.6842 0.8071 0.9089 0.038 Uiso 0.682(4) 1 calc PR 1
H29B H 0.7369 0.7108 0.8675 0.038 Uiso 0.682(4) 1 calc PR 1
N11 N 1.4535(2) 0.80483(18) -0.12466(17) 0.0234(5) Uani 0.682(4) 1 d P 1
H11C H 1.4418 0.8078 -0.1784 0.028 Uiso 0.682(4) 1 calc PR 1
H11D H 1.4822 0.8620 -0.1159 0.028 Uiso 0.682(4) 1 calc PR 1
C31 C 1.5443(3) 0.7317(2) -0.1182(2) 0.0277(6) Uani 0.682(4) 1 d P 1
H31A H 1.5445 0.6848 -0.1601 0.033 Uiso 0.682(4) 1 calc PR 1
H31B H 1.5132 0.7002 -0.0588 0.033 Uiso 0.682(4) 1 calc PR 1
N21 N 0.7315(3) 0.8140(2) 0.77728(17) 0.0320(6) Uani 0.682(4) 1 d P 1
H21C H 0.8155 0.8279 0.7723 0.038 Uiso 0.682(4) 1 calc PR 1
H21D H 0.6892 0.8701 0.7844 0.038 Uiso 0.682(4) 1 calc PR 1
C292 C 0.6816(2) 0.76488(16) 0.86396(14) 0.0313(4) Uani 0.318(4) 1 d P 2
H29C H 0.7380 0.8120 0.8755 0.038 Uiso 0.318(4) 1 calc PR 2
H29D H 0.6751 0.7096 0.9052 0.038 Uiso 0.318(4) 1 calc PR 2
N22 N 0.7302(4) 0.7406(3) 0.7803(2) 0.0163(10) Uani 0.318(4) 1 d P 2
H22A H 0.7070 0.6786 0.7886 0.020 Uiso 0.318(4) 1 calc PR 2
H22B H 0.8167 0.7403 0.7743 0.020 Uiso 0.318(4) 1 calc PR 2
N12 N 1.4548(4) 0.7280(3) -0.1109(2) 0.080(3) Uani 0.318(4) 1 d PR 2
H12C H 1.4950 0.6770 -0.0942 0.096 Uiso 0.318(4) 1 d PR 2
H12D H 1.4431 0.7167 -0.1630 0.096 Uiso 0.318(4) 1 d PR 2
C32 C 1.5375(4) 0.8081(3) -0.1244(2) 0.068(4) Uani 0.318(4) 1 d PR 2
H32A H 1.5093 0.8468 -0.0736 0.082 Uiso 0.318(4) 1 calc PR 2
H32B H 1.5375 0.8467 -0.1774 0.082 Uiso 0.318(4) 1 calc PR 2

loop_
_atom_site_aniso_label
_atom_site_aniso_U_11
_atom_site_aniso_U_22
_atom_site_aniso_U_33
_atom_site_aniso_U_23
_atom_site_aniso_U_13
_atom_site_aniso_U_12
Ge1 0.01704(7) 0.01508(7) 0.01397(7) -0.00092(6) -0.00645(6) 0.00078(6)
Ge2 0.01660(7) 0.01264(7) 0.01514(7) 0.00123(5) -0.00505(6) 0.00124(6)
Ge3 0.01539(7) 0.01327(7) 0.01510(7) 0.00170(5) -0.00411(6) -0.00292(5)
Ge4 0.01591(7) 0.01268(7) 0.01688(8) -0.00201(6) -0.00573(6) -0.00166(5)
Ge5 0.01430(7) 0.01379(7) 0.01412(7) 0.00005(6) -0.00164(6) -0.00011(5)
Ge6 0.01526(7) 0.01406(7) 0.01458(7) -0.00289(6) -0.00397(6) 0.00224(5)
Ge7 0.01972(8) 0.01447(7) 0.01649(8) -0.00556(6) -0.00551(6) 0.00086(6)
Ge8 0.01866(8) 0.01286(7) 0.01709(8) 0.00422(6) -0.00456(6) -0.00027(6)
Ge9 0.01887(8) 0.01908(8) 0.01002(7) -0.00034(6) -0.00414(6) -0.00030(6)
K10 0.01962(15) 0.01434(13) 0.02224(16) -0.00077(12) -0.00960(13) 0.00039(11)
K11 0.01570(14) 0.01563(14) 0.02010(15) -0.00011(11) -0.00537(12) 0.00063(11)
O1 0.0207(6) 0.0220(6) 0.0226(6) -0.0022(5) -0.0063(5) 0.0001(5)
O2 0.0254(6) 0.0179(5) 0.0218(6) -0.0070(5) -0.0058(5) 0.0020(5)
O3 0.0266(6) 0.0189(5) 0.0225(6) 0.0005(5) -0.0070(5) 0.0019(5)
O4 0.0208(6) 0.0241(6) 0.0266(6) -0.0030(5) -0.0125(5) 0.0013(5)
O5 0.0242(6) 0.0185(5) 0.0222(6) -0.0040(5) -0.0058(5) 0.0021(5)
O6 0.0250(6) 0.0169(5) 0.0193(6) 0.0037(4) -0.0054(5) 0.0007(4)
O7 0.0253(6) 0.0239(6) 0.0224(6) 0.0022(5) -0.0093(5) 0.0049(5)
O8 0.0198(6) 0.0334(7) 0.0320(7) -0.0120(6) -0.0083(5) 0.0023(5)
O9 0.0321(7) 0.0174(6) 0.0351(8) -0.0093(5) -0.0109(6) 0.0018(5)
O10 0.0275(7) 0.0297(7) 0.0263(7) -0.0058(5) -0.0133(6) 0.0103(5)
O11 0.0168(6) 0.0322(7) 0.0275(7) -0.0046(5) -0.0054(5) -0.0027(5)
O12 0.0297(7) 0.0196(6) 0.0258(7) -0.0020(5) -0.0052(5) -0.0018(5)
C1 0.0332(10) 0.0264(9) 0.0255(9) -0.0022(7) -0.0049(8) -0.0130(7)
C2 0.0247(9) 0.0393(11) 0.0258(9) -0.0031(8) -0.0032(7) -0.0141(8)
C3 0.0155(8) 0.0519(13) 0.0340(11) -0.0087(9) -0.0093(7) 0.0052(8)
C4 0.0264(9) 0.0455(12) 0.0381(11) -0.0093(9) -0.0189(9) 0.0136(9)
C5 0.0395(11) 0.0248(9) 0.0294(10) -0.0058(7) -0.0120(9) 0.0157(8)
C6 0.0434(12) 0.0190(8) 0.0371(11) -0.0120(8) -0.0120(9) 0.0105(8)
C7 0.0149(7) 0.0400(10) 0.0288(9) -0.0072(8) -0.0068(7) 0.0046(7)
C8 0.0213(8) 0.0427(11) 0.0256(9) -0.0005(8) -0.0105(7) 0.0099(8)
C9 0.0381(11) 0.0273(9) 0.0348(11) 0.0095(8) -0.0106(9) 0.0088(8)
C10 0.0427(11) 0.0170(8) 0.0322(10) 0.0025(7) -0.0086(9) 0.0028(7)
C11 0.0286(9) 0.0285(9) 0.0171(8) 0.0010(6) -0.0054(7) 0.0109(7)
C12 0.0249(8) 0.0357(10) 0.0203(8) -0.0050(7) -0.0100(7) 0.0074(7)
C13 0.0284(9) 0.0315(9) 0.0175(8) -0.0030(7) -0.0083(7) -0.0091(7)
C14 0.0360(10) 0.0213(8) 0.0181(8) -0.0059(6) -0.0043(7) -0.0076(7)
C15 0.0274(9) 0.0138(7) 0.0348(10) -0.0053(7) -0.0034(8) 0.0018(6)
C16 0.0290(9) 0.0160(7) 0.0338(10) 0.0042(7) -0.0063(8) 0.0026(6)
C17 0.0334(10) 0.0292(9) 0.0245(9) 0.0007(7) -0.0129(8) 0.0115(8)
C18 0.0245(9) 0.0377(10) 0.0280(9) -0.0047(8) -0.0149(8) 0.0096(8)
C19 0.0268(9) 0.0327(9) 0.0260(9) -0.0057(7) -0.0123(7) -0.0075(7)
C20 0.0341(10) 0.0232(8) 0.0257(9) -0.0075(7) -0.0086(8) -0.0046(7)
C21 0.0252(8) 0.0134(7) 0.0364(10) -0.0034(7) -0.0055(8) 0.0009(6)
C22 0.0165(7) 0.0212(7) 0.0193(7) -0.0036(6) -0.0051(6) 0.0017(6)
C23 0.0184(7) 0.0270(8) 0.0249(8) -0.0036(7) -0.0025(7) -0.0035(6)
C24 0.0254(8) 0.0200(7) 0.0212(8) -0.0052(6) -0.0140(7) 0.0044(6)
C25 0.0227(8) 0.0278(9) 0.0276(9) -0.0051(7) -0.0123(7) 0.0016(7)
C26 0.0266(9) 0.0164(7) 0.0335(10) 0.0087(7) -0.0070(8) 0.0001(6)
C27 0.0454(14) 0.0321(12) 0.096(2) -0.0321(14) -0.0361(15) 0.0041(10)
C28 0.0300(11) 0.0308(11) 0.099(2) -0.0169(13) -0.0213(13) -0.0088(9)
C291 0.0249(9) 0.0434(11) 0.0268(9) -0.0057(8) -0.0093(8) 0.0010(8)
N11 0.0114(9) 0.0300(12) 0.0293(12) -0.0114(10) -0.0053(9) 0.0000(8)
C31 0.0193(12) 0.0241(12) 0.0401(16) 0.0092(11) -0.0120(11) -0.0097(10)
N21 0.0267(12) 0.0381(15) 0.0283(13) 0.0007(11) -0.0057(10) -0.0014(10)
C292 0.0249(9) 0.0434(11) 0.0268(9) -0.0057(8) -0.0093(8) 0.0010(8)
N22 0.0127(18) 0.024(2) 0.0098(17) -0.0048(15) 0.0004(14) 0.0025(15)
N12 0.076(7) 0.128(10) 0.041(5) -0.022(6) -0.022(5) -0.010(7)
C32 0.102(10) 0.044(5) 0.036(5) -0.008(4) 0.009(6) 0.012(6)

loop_
_atom_type_symbol
_atom_type_description
_atom_type_scat_dispersion_real
_atom_type_scat_dispersion_imag
_atom_type_scat_source
C C 0.0033 0.0016 'International Tables Vol C Tables 4.2.6.8 and 6.1.1.4'
H H 0.0000 0.0000 'International Tables Vol C Tables 4.2.6.8 and 6.1.1.4'
N N 0.0061 0.0033 'International Tables Vol C Tables 4.2.6.8 and 6.1.1.4'
O O 0.0106 0.0060 'International Tables Vol C Tables 4.2.6.8 and 6.1.1.4'
K K 0.2009 0.2494 'International Tables Vol C Tables 4.2.6.8 and 6.1.1.4'
Ge Ge 0.1547 1.8001 'International Tables Vol C Tables 4.2.6.8 and 6.1.1.4'

loop_
_geom_angle_atom_site_label_1
_geom_angle_atom_site_label_2
_geom_angle_atom_site_label_3
_geom_angle
_geom_angle_site_symmetry_3
C24 Ge1 Ge8 122.37(5) .
C24 Ge1 Ge7 128.56(5) .
Ge8 Ge1 Ge7 104.059(9) .
C24 Ge1 Ge6 105.60(5) .
Ge8 Ge1 Ge6 62.778(7) .
Ge7 Ge1 Ge6 115.122(9) .
C24 Ge1 Ge3 109.29(6) .
Ge8 Ge1 Ge3 115.562(9) .
Ge7 Ge1 Ge3 62.289(7) .
Ge6 Ge1 Ge3 68.668(7) .
C24 Ge1 K11 93.72(5) .
Ge8 Ge1 K11 88.842(8) .
Ge7 Ge1 K11 64.371(8) .
Ge6 Ge1 K11 151.130(9) .
Ge3 Ge1 K11 125.092(9) .
Ge9 Ge2 Ge5 105.278(8) .
Ge9 Ge2 Ge7 113.251(9) .
Ge5 Ge2 Ge7 57.740(7) .
Ge9 Ge2 Ge3 58.767(7) .
Ge5 Ge2 Ge3 94.520(8) .
Ge7 Ge2 Ge3 59.508(7) .
Ge9 Ge2 Ge4 55.782(7) .
Ge5 Ge2 Ge4 56.416(6) .
Ge7 Ge2 Ge4 102.395(8) .
Ge3 Ge2 Ge4 90.048(7) .
Ge1 Ge3 Ge9 104.436(8) .
Ge1 Ge3 Ge7 58.276(7) .
Ge9 Ge3 Ge7 112.519(8) .
Ge1 Ge3 Ge2 94.289(8) .
Ge9 Ge3 Ge2 58.133(7) .
Ge7 Ge3 Ge2 59.336(7) .
Ge1 Ge3 Ge6 55.614(6) .
Ge9 Ge3 Ge6 55.720(7) .
Ge7 Ge3 Ge6 102.029(7) .
Ge2 Ge3 Ge6 89.472(7) .
Ge1 Ge3 K10 109.283(9) .
Ge9 Ge3 K10 67.554(8) .
Ge7 Ge3 K10 167.503(9) .
Ge2 Ge3 K10 124.627(8) .
Ge6 Ge3 K10 67.258(7) .
Ge9 Ge4 Ge5 104.777(8) .
Ge9 Ge4 Ge8 113.579(9) .
Ge5 Ge4 Ge8 57.371(7) .
Ge9 Ge4 Ge6 59.030(7) .
Ge5 Ge4 Ge6 94.631(7) .
Ge8 Ge4 Ge6 59.995(7) .
Ge9 Ge4 Ge2 55.774(6) .
Ge5 Ge4 Ge2 55.856(6) .
Ge8 Ge4 Ge2 101.929(8) .
Ge6 Ge4 Ge2 90.379(7) .
C22 Ge5 Ge8 124.44(5) .
C22 Ge5 Ge7 126.40(5) .
Ge8 Ge5 Ge7 105.030(9) .
C22 Ge5 Ge2 107.11(5) .
Ge8 Ge5 Ge2 114.999(9) .
Ge7 Ge5 Ge2 62.414(7) .
C22 Ge5 Ge4 106.24(5) .
Ge8 Ge5 Ge4 62.302(7) .
Ge7 Ge5 Ge4 114.719(8) .
Ge2 Ge5 Ge4 67.729(7) .
Ge1 Ge6 Ge9 104.591(8) .
Ge1 Ge6 Ge8 57.777(7) .
Ge9 Ge6 Ge8 112.714(9) .
Ge1 Ge6 Ge4 94.698(8) .
Ge9 Ge6 Ge4 58.477(7) .
Ge8 Ge6 Ge4 59.586(7) .
Ge1 Ge6 Ge3 55.718(6) .
Ge9 Ge6 Ge3 55.791(6) .
Ge8 Ge6 Ge3 101.783(8) .
Ge4 Ge6 Ge3 90.102(7) .
Ge1 Ge6 K10 110.798(8) .
Ge9 Ge6 K10 68.462(8) .
Ge8 Ge6 K10 168.575(9) .
Ge4 Ge6 K10 125.384(9) .
Ge3 Ge6 K10 69.072(7) .
Ge5 Ge7 Ge1 75.104(8) .
Ge5 Ge7 Ge2 59.846(7) .
Ge1 Ge7 Ge2 96.213(8) .
Ge5 Ge7 Ge3 96.955(8) .
Ge1 Ge7 Ge3 59.435(7) .
Ge2 Ge7 Ge3 61.156(7) .
Ge5 Ge7 K11 82.695(8) .
Ge1 Ge7 K11 76.424(8) .
Ge2 Ge7 K11 142.311(9) .
Ge3 Ge7 K11 133.978(9) .
Ge5 Ge8 Ge1 75.511(8) .
Ge5 Ge8 Ge4 60.327(7) .
Ge1 Ge8 Ge4 96.327(8) .
Ge5 Ge8 Ge6 96.813(8) .
Ge1 Ge8 Ge6 59.445(7) .
Ge4 Ge8 Ge6 60.418(7) .
Ge2 Ge9 Ge4 68.444(7) .
Ge2 Ge9 Ge6 100.066(8) .
Ge4 Ge9 Ge6 62.493(7) .
Ge2 Ge9 Ge3 63.101(7) .
Ge4 Ge9 Ge3 100.184(8) .
Ge6 Ge9 Ge3 68.490(7) .
Ge2 Ge9 K10 135.158(9) .
Ge4 Ge9 K10 132.885(9) .
Ge6 Ge9 K10 72.245(8) .
Ge3 Ge9 K10 73.411(8) .
O6 K10 O2 121.78(4) .
O6 K10 O4 118.43(4) .
O2 K10 O4 118.22(4) .
O6 K10 O1 61.18(4) .
O2 K10 O1 60.82(4) .
O4 K10 O1 162.45(4) .
O6 K10 N12 98.15(9) .
O2 K10 N12 81.01(8) .
O4 K10 N12 78.23(8) .
O1 K10 N12 84.43(8) .
O6 K10 O3 164.36(4) .
O2 K10 O3 59.77(4) .
O4 K10 O3 58.55(4) .
O1 K10 O3 116.47(4) .
N12 K10 O3 66.31(8) .
O6 K10 O5 60.60(4) .
O2 K10 O5 163.70(4) .
O4 K10 O5 57.97(4) .
O1 K10 O5 117.35(4) .
N12 K10 O5 82.69(8) .
O3 K10 O5 113.19(4) .
O6 K10 N11 79.41(6) .
O2 K10 N11 100.14(6) .
O4 K10 N11 77.96(6) .
O1 K10 N11 84.93(5) .
N12 K10 N11 21.71(9) .
O3 K10 N11 85.00(6) .
O5 K10 N11 63.81(5) .
O6 K10 Ge9 75.55(3) .
O2 K10 Ge9 87.33(3) .
O4 K10 Ge9 120.42(3) .
O1 K10 Ge9 77.02(3) .
N12 K10 Ge9 161.22(8) .
O3 K10 Ge9 119.74(3) .
O5 K10 Ge9 108.37(3) .
N11 K10 Ge9 154.00(5) .
O6 K10 Ge6 113.74(3) .
O2 K10 Ge6 75.34(3) .
O4 K10 Ge6 92.98(3) .
O1 K10 Ge6 103.16(3) .
N12 K10 Ge6 147.02(8) .
O3 K10 Ge6 81.89(3) .
O5 K10 Ge6 119.58(3) .
N11 K10 Ge6 166.65(5) .
Ge9 K10 Ge6 39.294(6) .
O6 K10 Ge3 81.35(3) .
O2 K10 Ge3 117.40(3) .
O4 K10 Ge3 83.41(3) .
O1 K10 Ge3 113.05(3) .
N12 K10 Ge3 158.83(8) .
O3 K10 Ge3 112.36(3) .
O5 K10 Ge3 78.66(3) .
N11 K10 Ge3 142.45(5) .
Ge9 K10 Ge3 39.035(5) .
Ge6 K10 Ge3 43.670(6) .
O11 K11 O7 119.46(4) .
O11 K11 O9 119.04(4) .
O7 K11 O9 116.47(4) .
O11 K11 N22 87.99(8) .
O7 K11 N22 70.38(8) .
O9 K11 N22 89.21(9) .
O11 K11 O12 59.56(4) .
O7 K11 O12 59.90(4) .
O9 K11 O12 157.11(4) .
N22 K11 O12 68.10(9) .
O11 K11 O10 59.49(4) .
O7 K11 O10 159.90(4) .
O9 K11 O10 59.61(4) .
N22 K11 O10 89.60(8) .
O12 K11 O10 115.04(4) .
O11 K11 N21 94.33(6) .
O7 K11 N21 84.60(6) .
O9 K11 N21 68.53(6) .
N22 K11 N21 21.13(9) .
O12 K11 N21 88.60(6) .
O10 K11 N21 75.66(6) .
O11 K11 O8 154.85(4) .
O7 K11 O8 58.82(4) .
O9 K11 O8 57.77(4) .
N22 K11 O8 67.49(8) .
O12 K11 O8 112.59(4) .
O10 K11 O8 112.58(4) .
N21 K11 O8 60.76(6) .
O11 K11 Ge7 96.39(3) .
O7 K11 Ge7 115.67(3) .
O9 K11 Ge7 79.60(3) .
N22 K11 Ge7 168.75(8) .
O12 K11 Ge7 123.00(3) .
O10 K11 Ge7 83.77(3) .
N21 K11 Ge7 147.66(6) .
O8 K11 Ge7 106.74(3) .
O11 K11 Ge1 109.28(3) .
O7 K11 Ge1 77.49(3) .
O9 K11 Ge1 104.42(3) .
N22 K11 Ge1 147.85(8) .
O12 K11 Ge1 96.86(3) .
O10 K11 Ge1 122.46(3) .
N21 K11 Ge1 155.25(5) .
O8 K11 Ge1 95.08(3) .
Ge7 K11 Ge1 39.205(5) .
C12 O1 C13 112.54(14) .
C12 O1 K10 110.33(10) .
C13 O1 K10 107.60(10) .
C15 O2 C14 112.24(14) .
C15 O2 K10 117.43(10) .
C14 O2 K10 117.20(10) .
C16 O3 C17 112.17(15) .
C16 O3 K10 110.37(11) .
C17 O3 K10 107.85(10) .
C19 O4 C18 112.53(14) .
C19 O4 K10 121.77(11) .
C18 O4 K10 120.78(11) .
C20 O5 C21 111.96(14) .
C20 O5 K10 109.83(10) .
C21 O5 K10 105.77(10) .
C11 O6 C26 111.45(14) .
C11 O6 K10 115.62(10) .
C26 O6 K10 117.75(11) .
C8 O7 C9 111.39(16) .
C8 O7 K11 119.40(11) .
C9 O7 K11 117.31(12) .
C7 O8 C28 111.63(17) .
C7 O8 K11 108.30(11) .
C28 O8 K11 112.07(14) .
C6 O9 C27 112.25(16) .
C6 O9 K11 117.23(12) .
C27 O9 K11 120.19(13) .
C5 O10 C4 111.70(16) .
C5 O10 K11 107.82(11) .
C4 O10 K11 107.72(11) .
C3 O11 C2 112.58(16) .
C3 O11 K11 121.22(12) .
C2 O11 K11 121.09(12) .
C10 O12 C1 110.45(15) .
C10 O12 K11 109.09(11) .
C1 O12 K11 108.27(11) .
O12 C1 C2 108.95(16) .
O11 C2 C1 108.36(15) .
O11 C3 C4 108.62(17) .
O10 C4 C3 108.80(17) .
O10 C5 C6 108.65(17) .
O9 C6 C5 109.57(15) .
O8 C7 C8 108.77(16) .
O7 C8 C7 108.91(16) .
O7 C9 C10 109.29(16) .
O12 C10 C9 108.70(17) .
O6 C11 C12 108.74(15) .
O1 C12 C11 108.95(15) .
O1 C13 C14 108.99(15) .
O2 C14 C13 108.92(14) .
O2 C15 C16 108.35(15) .
O3 C16 C15 108.83(15) .
O3 C17 C18 108.80(16) .
O4 C18 C17 108.58(15) .
O4 C19 C20 108.44(15) .
O5 C20 C19 109.09(15) .
O5 C21 C26 109.30(15) .
C23 C22 Ge5 123.66(14) .
C25 C24 Ge1 126.00(14) .
O6 C26 C21 109.33(14) .
O9 C27 C28 108.56(19) .
O8 C28 C27 108.7(2) .
N21 C291 C31 110.8(2) 1_456
C31 N11 K10 104.00(17) .
N11 C31 C291 114.9(2) 1_654
C291 N21 K11 135.26(18) .
C32 N12 K10 113.75(8) .
N12 C32 C292 104.63(16) 1_654

loop_
_geom_bond_atom_site_label_1
_geom_bond_atom_site_label_2
_geom_bond_distance
_geom_bond_site_symmetry_2
Ge1 C24 1.9608(17) .
Ge1 Ge8 2.5328(2) .
Ge1 Ge7 2.5500(3) .
Ge1 Ge6 2.5782(2) .
Ge1 Ge3 2.5814(2) .
Ge1 K11 3.9215(4) .
Ge2 Ge9 2.5693(3) .
Ge2 Ge5 2.5847(2) .
Ge2 Ge7 2.6494(3) .
Ge2 Ge3 2.6979(3) .
Ge2 Ge4 2.8901(2) .
Ge3 Ge9 2.5868(3) .
Ge3 Ge7 2.6541(3) .
Ge3 Ge6 2.9101(3) .
Ge3 K10 3.9364(4) .
Ge4 Ge9 2.5695(3) .
Ge4 Ge5 2.6017(3) .
Ge4 Ge8 2.6513(3) .
Ge4 Ge6 2.6736(3) .
Ge5 C22 1.9504(17) .
Ge5 Ge8 2.5218(2) .
Ge5 Ge7 2.5278(2) .
Ge6 Ge9 2.5846(3) .
Ge6 Ge8 2.6623(3) .
Ge6 K10 3.8868(4) .
Ge7 K11 3.6373(4) .
Ge9 K10 3.7962(4) .
K10 O6 2.7552(13) .
K10 O2 2.7699(12) .
K10 O4 2.7968(13) .
K10 O1 2.8254(13) .
K10 N12 2.854(4) .
K10 O3 2.9031(13) .
K10 O5 2.9348(13) .
K10 N11 3.003(2) .
K11 O11 2.7240(13) .
K11 O7 2.7984(13) .
K11 O9 2.8362(13) .
K11 N22 2.845(4) .
K11 O12 2.8476(13) .
K11 O10 2.8650(14) .
K11 N21 2.895(3) .
K11 O8 2.9408(14) .
O1 C12 1.419(2) .
O1 C13 1.424(2) .
O2 C15 1.416(2) .
O2 C14 1.421(2) .
O3 C16 1.417(2) .
O3 C17 1.424(2) .
O4 C19 1.414(2) .
O4 C18 1.423(2) .
O5 C20 1.420(2) .
O5 C21 1.422(2) .
O6 C11 1.419(2) .
O6 C26 1.419(2) .
O7 C8 1.411(2) .
O7 C9 1.429(2) .
O8 C7 1.410(2) .
O8 C28 1.414(3) .
O9 C6 1.415(2) .
O9 C27 1.416(3) .
O10 C5 1.422(3) .
O10 C4 1.422(2) .
O11 C3 1.408(2) .
O11 C2 1.413(2) .
O12 C10 1.416(3) .
O12 C1 1.426(2) .
C1 C2 1.481(3) .
C3 C4 1.488(3) .
C5 C6 1.494(3) .
C7 C8 1.493(3) .
C9 C10 1.482(3) .
C11 C12 1.493(3) .
C13 C14 1.490(3) .
C15 C16 1.494(3) .
C17 C18 1.490(3) .
C19 C20 1.489(3) .
C21 C26 1.491(3) .
C22 C23 1.318(2) .
C24 C25 1.316(3) .
C27 C28 1.499(4) .
C291 N21 1.466(3) .
C291 C31 1.512(3) 1_456
N11 C31 1.460(4) .
C31 C291 1.512(3) 1_654
N12 C32 1.4347 .
C32 C292 1.646(4) 1_654
